data_4115213
loop_
_publ_author_name
'Toshihiro Tanaka'
'Takashi Tasaki'
'Yasuhiro Aoyama'

_publ_section_title
;
 Acridinylresorcinol as a Self-Complementary Building Block of Robust
 Hydrogen-Bonded 2D Nets with Coordinative Saturation. Preservation of
 Crystal Structures upon Guest Alteration, Guest Removal, and Host
 Modification
;
_journal_name_full 'Journal of the American Chemical Society'
_journal_page_first 12453
_journal_page_last 12462
_journal_paper_doi 10.1021/ja026704l
_journal_volume 124
_journal_year 2002
_chemical_formula_moiety 'C19 H13 N O3 '
_chemical_formula_sum 'C19 H13 N O3'
_chemical_formula_weight 303.32
_space_group_IT_number 14
_symmetry_cell_setting monoclinic
_symmetry_Int_Tables_number 14
_symmetry_space_group_name_Hall '-P 2yn'
_symmetry_space_group_name_H-M 'P 1 21/n 1'
_cell_angle_alpha 90
_cell_angle_beta 92.42(3)
_cell_angle_gamma 90
_cell_formula_units_Z 4
_cell_length_a 7.431(4)
_cell_length_b 9.034(7)
_cell_length_c 21.104(4)
_cell_measurement_reflns_used 25
_cell_measurement_temperature 295.1
_cell_measurement_theta_max 14.6
_cell_measurement_theta_min 13.3
_cell_volume 1415.5(14)
_computing_cell_refinement 'MSC/AFC Diffractometer Control'
_computing_data_collection 'MSC/AFC Diffractometer Control'
_computing_data_reduction CrystalStructure
_computing_publication_material 'CrystalStructure Ver. 2.00'
_computing_structure_refinement CRYSTALS
_computing_structure_solution SIR92
_diffrn_measured_fraction_theta_full 0.9977
_diffrn_measured_fraction_theta_max 0.9977
_diffrn_measurement_device_type 'Rigaku AFC7R'
_diffrn_measurement_method \w-2\q
_diffrn_radiation_type 'Mo K\a'
_diffrn_radiation_wavelength 0.7107
_diffrn_reflns_av_R_equivalents 0.071
_diffrn_reflns_limit_h_max 9
_diffrn_reflns_limit_h_min 0
_diffrn_reflns_limit_k_max 11
_diffrn_reflns_limit_k_min 0
_diffrn_reflns_limit_l_max 27
_diffrn_reflns_limit_l_min -27
_diffrn_reflns_number 3713
_diffrn_reflns_theta_full 27.50
_diffrn_reflns_theta_max 27.50
_diffrn_standards_decay_% -2.12
_diffrn_standards_interval_count 150
_diffrn_standards_number 3
_exptl_absorpt_coefficient_mu 0.097
_exptl_absorpt_correction_type none
_exptl_crystal_colour orange
_exptl_crystal_density_diffrn 1.423
_exptl_crystal_description prismatic
_exptl_crystal_size_max 0.15
_exptl_crystal_size_mid 0.15
_exptl_crystal_size_min 0.08
_refine_diff_density_max 0.55
_refine_diff_density_min -0.40
_refine_ls_extinction_method none
_refine_ls_goodness_of_fit_ref 1.360
_refine_ls_hydrogen_treatment refall
_refine_ls_number_parameters 217
_refine_ls_number_reflns 1089
_refine_ls_R_factor_gt 0.0740
_refine_ls_shift/su_max 0.0030
_refine_ls_structure_factor_coef F
_refine_ls_weighting_details 'w = 1/[0.005Fo^2^ + 1.000\s^2^(Fo)]'
_refine_ls_weighting_scheme calc
_refine_ls_wR_factor_ref 0.1090
_reflns_number_gt 1089
_reflns_number_total 3456
_reflns_threshold_expression F^2^>2.0\s(F^2^)
_cod_data_source_file ja026704l-2_s2_9.cif
_cod_data_source_block 4
_cod_original_cell_volume 1415.4(1)
_cod_original_formula_sum 'C19 H13 N O3 '
_cod_database_code 4115213

loop_
_symmetry_equiv_pos_as_xyz
x,y,z
-x,-y,-z
-x+1/2,y+1/2,-z+1/2
x+1/2,-y+1/2,z+1/2

loop_
_atom_site_label
_atom_site_type_symbol
_atom_site_fract_x
_atom_site_fract_y
_atom_site_fract_z
_atom_site_U_iso_or_equiv
_atom_site_adp_type
_atom_site_occupancy
_atom_site_symmetry_multiplicity
_atom_site_calc_flag
O1 O 0.6255(8) 0.4817(7) 0.3387(2) 0.054(2) Uani 1.00 1 d
O2 O 0.5128(7) 0.0561(7) 0.7203(2) 0.045(2) Uani 1.00 1 d
O3 O 1.1466(8) 0.1200(7) 0.7157(3) 0.051(2) Uiso 1.00 1 d
N1 N 0.7291(8) 0.5741(7) 0.4537(3) 0.032(2) Uani 1.00 1 d
C1 C 0.661(1) 0.177(1) 0.4856(4) 0.041(3) Uani 1.00 1 d
C2 C 0.601(1) 0.136(1) 0.4266(4) 0.044(3) Uani 1.00 1 d
C3 C 0.588(1) 0.236(1) 0.3765(4) 0.045(3) Uani 1.00 1 d
C4 C 0.632(1) 0.3784(9) 0.3869(3) 0.033(2) Uani 1.00 1 d
C5 C 0.831(1) 0.7780(9) 0.5176(4) 0.038(2) Uani 1.00 1 d
C6 C 0.896(1) 0.833(1) 0.5737(4) 0.045(3) Uani 1.00 1 d
C7 C 0.915(1) 0.741(1) 0.6274(4) 0.044(3) Uani 1.00 1 d
C8 C 0.878(1) 0.5934(9) 0.6233(4) 0.038(2) Uani 1.00 1 d
C9 C 0.767(1) 0.3813(9) 0.5581(3) 0.030(2) Uani 1.00 1 d
C10 C 0.7060(9) 0.3265(8) 0.4989(3) 0.025(2) Uani 1.00 1 d
C11 C 0.690(1) 0.4297(9) 0.4487(3) 0.030(2) Uani 1.00 1 d
C12 C 0.790(1) 0.6252(9) 0.5108(3) 0.032(2) Uani 1.00 1 d
C13 C 0.8118(9) 0.5300(8) 0.5656(3) 0.029(2) Uani 1.00 1 d
C14 C 0.788(1) 0.2758(8) 0.6140(3) 0.029(2) Uani 1.00 1 d
C15 C 0.637(1) 0.2151(8) 0.6403(4) 0.033(2) Uani 1.00 1 d
C16 C 0.657(1) 0.1222(9) 0.6919(3) 0.032(2) Uani 1.00 1 d
C17 C 0.826(1) 0.0868(9) 0.7180(3) 0.034(2) Uani 1.00 1 d
C18 C 0.9773(9) 0.149(1) 0.6915(3) 0.036(2) Uani 1.00 1 d
C19 C 0.958(1) 0.242(1) 0.6403(3) 0.035(2) Uani 1.00 1 d
H1 H 0.673(1) 0.106(1) 0.5184(4) 0.050(3) Uiso 1.00 1 c
H2 H 0.568(1) 0.036(1) 0.4189(4) 0.053(3) Uiso 1.00 1 c
H3 H 0.546(1) 0.205(1) 0.3355(4) 0.054(3) Uiso 1.00 1 c
H4 H 0.814(1) 0.8422(9) 0.4822(4) 0.046(3) Uiso 1.00 1 c
H5 H 0.929(1) 0.934(1) 0.5767(4) 0.054(3) Uiso 1.00 1 c
H6 H 0.955(1) 0.783(1) 0.6668(4) 0.052(3) Uiso 1.00 1 c
H7 H 0.896(1) 0.5317(9) 0.6594(4) 0.045(3) Uiso 1.00 1 c
H8 H 0.520(1) 0.2371(8) 0.6229(4) 0.039(2) Uiso 1.00 1 c
H11 H 0.6292(8) 0.5525(7) 0.3685(2) 0.064(2) Uiso 1.00 1 c
H12 H 0.3938(7) 0.0744(7) 0.7040(2) 0.054(2) Uiso 1.00 1 c
H13 H 1.1409(8) 0.0722(7) 0.7568(3) 0.000(1) Uiso 1.00 1 c
H9 H 0.837(1) 0.0229(9) 0.7538(3) 0.041(2) Uiso 1.00 1 c
H10 H 1.061(1) 0.285(1) 0.6222(3) 0.042(3) Uiso 1.00 1 c

loop_
_atom_site_aniso_label
_atom_site_aniso_U_11
_atom_site_aniso_U_22
_atom_site_aniso_U_33
_atom_site_aniso_U_12
_atom_site_aniso_U_13
_atom_site_aniso_U_23
O1 0.077(5) 0.053(4) 0.029(3) 0.004(3) -0.008(3) -0.003(3)
O2 0.023(3) 0.072(4) 0.040(3) -0.005(3) 0.003(2) 0.015(3)
N1 0.028(4) 0.041(4) 0.028(4) -0.006(3) 0.005(3) 0.001(3)
C1 0.045(5) 0.047(6) 0.032(5) -0.011(4) 0.003(4) -0.001(4)
C2 0.050(5) 0.046(5) 0.036(5) -0.022(4) -0.002(4) -0.006(4)
C3 0.050(6) 0.047(6) 0.039(5) -0.011(4) -0.002(4) -0.009(4)
C4 0.036(5) 0.040(5) 0.024(4) 0.006(4) -0.003(3) 0.004(4)
C5 0.040(5) 0.034(5) 0.041(5) 0.007(4) 0.008(4) -0.004(4)
C6 0.042(5) 0.039(5) 0.056(6) -0.001(4) -0.002(4) -0.013(5)
C7 0.040(5) 0.052(6) 0.039(5) -0.005(4) -0.001(4) -0.014(4)
C8 0.029(4) 0.048(6) 0.035(5) 0.002(4) -0.005(3) -0.006(4)
C9 0.029(4) 0.038(5) 0.024(4) 0.000(4) 0.002(3) 0.002(4)
C10 0.023(4) 0.030(5) 0.023(4) -0.002(3) 0.001(3) 0.005(3)
C11 0.027(4) 0.034(5) 0.029(4) -0.001(3) 0.001(3) -0.001(3)
C12 0.023(4) 0.037(5) 0.036(4) -0.001(4) 0.004(3) 0.007(4)
C13 0.027(4) 0.029(5) 0.032(4) 0.002(3) 0.000(3) -0.002(4)
C14 0.030(4) 0.031(4) 0.027(4) -0.005(3) 0.002(3) -0.001(3)
C15 0.019(4) 0.041(5) 0.039(4) 0.000(3) -0.001(3) -0.002(4)
C16 0.027(4) 0.041(5) 0.027(4) -0.004(3) 0.004(3) -0.001(4)
C17 0.031(4) 0.047(5) 0.024(4) 0.004(4) 0.000(3) 0.005(3)
C18 0.019(4) 0.063(6) 0.026(4) 0.004(4) -0.001(3) 0.002(4)
C19 0.021(4) 0.049(5) 0.035(4) -0.007(4) 0.001(3) 0.004(4)

loop_
_atom_type_symbol
_atom_type_description
_atom_type_scat_dispersion_real
_atom_type_scat_dispersion_imag
_atom_type_scat_source
C C 0.006 0.003
;
International Tables for Crystallography
(1992, Vol. C, Tables 4.2.6.8 and 6.1.1.4)
;
H H 0.000 0.000
;
International Tables for Crystallography
(1992, Vol. C, Table 6.1.1.4)
;
N N 0.011 0.006
;
International Tables for Crystallography
(1992, Vol. C, Tables 4.2.6.8 and 6.1.1.4)
;
O O 0.017 0.010
;
International Tables for Crystallography
(1992, Vol. C, Tables 4.2.6.8 and 6.1.1.4)
;

loop_
_geom_angle_atom_site_label_1
_geom_angle_atom_site_label_2
_geom_angle_atom_site_label_3
_geom_angle
_geom_angle_publ_flag
C4 O1 H11 88.0(4) no
C16 O2 H12 119.6(4) no
C18 O3 H13 110.2(4) no
C11 N1 C12 117.8(7) yes
C2 C1 C10 120.6(8) yes
C2 C1 H1 120.2(5) no
C10 C1 H1 119.2(4) no
C1 C2 C3 122.0(9) yes
C1 C2 H2 119.3(5) no
C3 C2 H2 118.7(5) no
C2 C3 C4 119.3(8) yes
C2 C3 H3 120.6(5) no
C4 C3 H3 120.1(5) no
O1 C4 C3 121.8(7) yes
O1 C4 C11 116.9(7) yes
C3 C4 C11 121.3(7) yes
C6 C5 C12 120.9(8) yes
C6 C5 H4 119.7(5) no
C12 C5 H4 119.5(5) no
C5 C6 C7 120.4(8) yes
C5 C6 H5 119.6(5) no
C7 C6 H5 120.0(5) no
C6 C7 C8 120.9(8) yes
C6 C7 H6 119.1(5) no
C8 C7 H6 120.0(5) no
C7 C8 C13 120.8(8) yes
C7 C8 H7 120.1(5) no
C13 C8 H7 119.1(5) no
C10 C9 C13 120.6(7) yes
C10 C9 C14 119.3(7) yes
C13 C9 C14 120.1(7) yes
C1 C10 C9 125.4(7) yes
C1 C10 C11 117.9(7) yes
C9 C10 C11 116.7(7) yes
N1 C11 C4 116.2(7) yes
N1 C11 C10 124.9(7) yes
C4 C11 C10 118.8(7) yes
N1 C12 C5 119.0(7) yes
N1 C12 C13 122.3(7) yes
C5 C12 C13 118.7(7) yes
C8 C13 C9 124.1(7) yes
C8 C13 C12 118.1(7) yes
C9 C13 C12 117.8(7) yes
C9 C14 C15 120.0(6) yes
C9 C14 C19 120.6(6) yes
C15 C14 C19 119.4(7) yes
C14 C15 C16 119.7(7) yes
C14 C15 H8 120.4(4) no
C16 C15 H8 119.9(4) no
O2 C16 C15 123.0(7) yes
O2 C16 C17 115.6(7) yes
C15 C16 C17 121.4(7) yes
C16 C17 C18 118.6(7) yes
C16 C17 H9 120.3(5) no
C18 C17 H9 121.1(4) no
O3 C18 C17 121.3(7) yes
O3 C18 C19 118.4(7) yes
C17 C18 C19 120.3(7) yes
C14 C19 C18 120.7(7) yes
C14 C19 H10 119.0(4) no
C18 C19 H10 120.3(4) no

loop_
_geom_bond_atom_site_label_1
_geom_bond_atom_site_label_2
_geom_bond_distance
_geom_bond_publ_flag
O1 C4 1.379(9) yes
O1 H11 0.8974(4) no
O2 C16 1.385(8) yes
O2 H12 0.9500(5) no
O3 C18 1.363(8) yes
O3 H13 0.9721(2) no
N1 C11 1.340(9) yes
N1 C12 1.350(9) yes
C1 C2 1.35(1) yes
C1 C10 1.41(1) yes
C1 H1 0.9500(3) no
C2 C3 1.391(12) yes
C2 H2 0.9500(7) no
C3 C4 1.340(12) yes
C3 H3 0.9498(2) no
C4 C11 1.43(1) yes
C5 C6 1.353(11) yes
C5 C12 1.421(11) yes
C5 H4 0.9499(3) no
C6 C7 1.408(12) yes
C6 H5 0.9500(7) no
C7 C8 1.362(12) yes
C7 H6 0.9500(2) no
C8 C13 1.42(1) yes
C8 H7 0.9500(3) no
C9 C10 1.402(9) yes
C9 C13 1.391(11) yes
C9 C14 1.52(1) yes
C10 C11 1.41(1) yes
C12 C13 1.44(1) yes
C14 C15 1.39(1) yes
C14 C19 1.39(1) yes
C15 C16 1.38(1) yes
C15 H8 0.9500(5) no
C16 C17 1.39(1) yes
C17 C18 1.40(1) yes
C17 H9 0.9500(3) no
C18 C19 1.372(11) yes
C19 H10 0.9500(4) no

loop_
_geom_contact_atom_site_label_1
_geom_contact_atom_site_label_2
_geom_contact_site_symmetry_2
_geom_contact_distance
_geom_contact_publ_flag
O1 O3 4_454 2.764(8) yes
O1 N1 . 2.651(8) yes
O1 C3 . 2.376(11) yes
O1 C4 . 1.379(9) yes
O1 C11 . 2.398(9) yes
O1 C15 2_666 3.40(1) yes
O1 C17 4_454 3.369(9) yes
O1 C18 4_454 3.459(9) yes
O1 H3 . 2.567(11) no
O1 H7 2_766 3.55(1) no
O1 H8 2_666 2.89(1) no
O1 H11 . 0.8974(4) no
O1 H12 4_554 3.576(8) no
O1 H13 4_454 1.803(8) no
O1 H9 4_454 2.736(9) no
O1 H10 2_766 3.22(1) no
O2 O3 1_455 2.779(8) yes
O2 C3 2_656 3.404(11) yes
O2 C8 3_646 3.383(9) yes
O2 C15 . 2.428(9) yes
O2 C16 . 1.385(8) yes
O2 C17 . 2.344(9) yes
O2 H2 2_656 3.089(9) no
O2 H3 2_656 2.665(11) no
O2 H6 3_646 3.143(11) no
O2 H7 3_646 2.608(9) no
O2 H8 . 2.628(9) no
O2 H12 . 0.9500(5) no
O2 H13 1_455 2.904(8) no
O2 H9 . 2.500(9) no
O3 C17 . 2.41(1) yes
O3 C18 . 1.363(8) yes
O3 C19 . 2.35(1) yes
O3 H3 4_555 3.10(1) no
O3 H6 1_545 3.500(11) no
O3 H11 4_555 3.590(8) no
O3 H12 1_655 1.908(8) no
O3 H13 . 0.9721(2) no
O3 H9 . 2.62(1) no
O3 H10 . 2.53(1) no
N1 C3 . 3.594(11) yes
N1 C4 . 2.356(11) yes
N1 C5 . 2.39(1) yes
N1 C9 . 2.81(1) yes
N1 C10 . 2.44(1) yes
N1 C10 2_666 3.540(9) yes
N1 C11 . 1.340(9) yes
N1 C12 . 1.350(9) yes
N1 C13 . 2.447(9) yes
N1 C13 2_766 3.578(9) yes
N1 C19 2_766 3.53(1) yes
N1 H4 . 2.567(11) no
N1 H8 2_666 2.95(1) no
N1 H11 . 1.926(8) no
N1 H10 2_766 2.61(1) no
C1 C2 . 1.35(1) yes
C1 C3 . 2.401(11) yes
C1 C4 . 2.765(11) yes
C1 C6 2_766 3.572(11) yes
C1 C9 . 2.503(11) yes
C1 C10 . 1.41(1) yes
C1 C11 . 2.422(12) yes
C1 C14 . 2.970(11) yes
C1 C15 . 3.296(11) yes
C1 H1 . 0.9500(3) no
C1 H1 2_656 3.561(16) no
C1 H2 . 1.998(11) no
C1 H2 2_656 3.311(11) no
C1 H3 . 3.253(11) no
C1 H4 1_545 3.236(12) no
C1 H5 1_545 3.490(12) no
C1 H5 2_766 3.515(11) no
C1 H8 . 3.169(11) no
C2 C3 . 1.391(12) yes
C2 C4 . 2.357(12) yes
C2 C5 2_666 3.557(11) yes
C2 C10 . 2.405(11) yes
C2 C11 . 2.766(12) yes
C2 H1 . 2.007(11) no
C2 H1 2_656 3.239(11) no
C2 H2 . 0.9500(7) no
C2 H3 . 2.045(11) no
C2 H4 1_545 3.282(12) no
C2 H5 2_766 3.548(12) no
C2 H12 2_656 3.35(1) no
C3 C4 . 1.340(12) yes
C3 C10 . 2.813(11) yes
C3 C11 . 2.418(12) yes
C3 H1 . 3.256(12) no
C3 H2 . 2.027(13) no
C3 H3 . 0.9498(2) no
C3 H6 2_766 3.561(12) no
C3 H11 . 2.878(11) no
C3 H12 2_656 3.288(11) no
C3 H13 4_454 3.10(1) no
C4 C7 2_766 3.562(11) yes
C4 C10 . 2.450(9) yes
C4 C11 . 1.43(1) yes
C4 C12 . 3.594(11) yes
C4 C13 2_666 3.58(1) yes
C4 H2 . 3.205(12) no
C4 H3 . 1.993(12) no
C4 H11 . 1.62(1) no
C4 H13 4_454 2.784(9) no
C5 C6 . 1.353(11) yes
C5 C7 . 2.397(12) yes
C5 C8 . 2.794(12) yes
C5 C10 2_766 3.596(11) yes
C5 C12 . 1.421(11) yes
C5 C13 . 2.465(11) yes
C5 H1 1_565 3.185(12) no
C5 H4 . 0.9499(3) no
C5 H5 . 2.001(11) no
C5 H6 . 3.243(12) no
C5 H10 2_766 3.140(11) no
C6 C7 . 1.408(12) yes
C6 C8 . 2.410(13) yes
C6 C12 . 2.413(12) yes
C6 C13 . 2.812(12) yes
C6 H1 1_565 3.164(13) no
C6 H4 . 2.001(11) no
C6 H5 . 0.9500(7) no
C6 H6 . 2.046(11) no
C6 H7 . 3.268(13) no
C7 C8 . 1.362(12) yes
C7 C12 . 2.797(11) yes
C7 C13 . 2.416(11) yes
C7 H3 2_666 3.580(12) no
C7 H4 . 3.254(12) no
C7 H5 . 2.055(12) no
C7 H6 . 0.9500(2) no
C7 H7 . 2.013(13) no
C8 C9 . 2.479(11) yes
C8 C12 . 2.453(11) yes
C8 C13 . 1.42(1) yes
C8 C14 . 2.951(11) yes
C8 C19 . 3.245(12) yes
C8 H5 . 3.260(13) no
C8 H6 . 2.013(11) no
C8 H7 . 0.9500(3) no
C8 H9 3_656 3.170(11) no
C8 H10 . 3.105(12) no
C9 C10 . 1.402(9) yes
C9 C11 . 2.40(1) yes
C9 C12 . 2.427(11) yes
C9 C13 . 1.391(11) yes
C9 C14 . 1.52(1) yes
C9 C15 . 2.518(11) yes
C9 C19 . 2.53(1) yes
C9 H1 . 2.709(12) no
C9 H7 . 2.68(1) no
C9 H8 . 2.67(1) no
C9 H11 2_666 3.437(9) no
C9 H10 . 2.67(1) no
C10 C11 . 1.41(1) yes
C10 C12 . 2.778(11) yes
C10 C13 . 2.426(11) yes
C10 C14 . 2.52(1) yes
C10 C15 . 3.21(1) yes
C10 C19 . 3.54(1) yes
C10 H1 . 2.053(11) no
C10 H2 . 3.261(11) no
C10 H8 . 3.12(1) no
C10 H11 . 3.455(9) no
C11 C12 . 2.303(11) yes
C11 C13 . 2.74(1) yes
C11 H1 . 3.281(12) no
C11 H3 . 3.278(12) no
C11 H11 . 2.058(9) no
C11 H10 2_766 3.543(11) no
C12 C13 . 1.44(1) yes
C12 H4 . 2.061(11) no
C12 H5 . 3.270(12) no
C12 H7 . 3.312(11) no
C12 H11 . 3.251(9) no
C12 H10 2_766 3.17(1) no
C13 C14 . 2.522(11) yes
C13 C15 . 3.53(1) yes
C13 C19 . 3.206(11) yes
C13 H4 . 3.324(11) no
C13 H6 . 3.274(11) no
C13 H7 . 2.05(1) no
C13 H10 . 3.097(11) no
C14 C15 . 1.39(1) yes
C14 C16 . 2.39(1) yes
C14 C17 . 2.79(1) yes
C14 C18 . 2.40(1) yes
C14 C19 . 1.39(1) yes
C14 H1 . 2.649(11) no
C14 H5 1_545 3.362(12) no
C14 H7 . 2.617(11) no
C14 H8 . 2.04(1) no
C14 H11 2_666 3.50(1) no
C14 H10 . 2.03(1) no
C15 C16 . 1.38(1) yes
C15 C17 . 2.409(11) yes
C15 C18 . 2.77(1) yes
C15 C19 . 2.40(1) yes
C15 H1 . 2.780(11) no
C15 H2 2_656 2.980(11) no
C15 H7 . 3.463(11) no
C15 H8 . 0.9500(5) no
C15 H11 2_666 2.89(1) no
C15 H12 . 2.626(9) no
C15 H9 . 3.264(11) no
C15 H9 3_656 3.568(11) no
C15 H10 . 3.25(1) no
C16 C17 . 1.39(1) yes
C16 C18 . 2.39(1) yes
C16 C19 . 2.75(1) yes
C16 H2 2_656 3.161(11) no
C16 H3 2_656 3.360(12) no
C16 H6 3_646 3.448(12) no
C16 H7 3_646 3.282(11) no
C16 H8 . 2.03(1) no
C16 H12 . 2.030(8) no
C16 H9 . 2.04(1) no
C17 C18 . 1.40(1) yes
C17 C19 . 2.402(11) yes
C17 H3 4_555 3.468(12) no
C17 H5 1_545 3.40(1) no
C17 H6 1_545 3.116(12) no
C17 H7 3_646 3.166(11) no
C17 H8 . 3.263(11) no
C17 H12 . 3.213(9) no
C17 H13 . 2.45(1) no
C17 H9 . 0.9500(3) no
C17 H10 . 3.262(11) no
C18 C19 . 1.372(11) yes
C18 H3 4_555 3.332(11) no
C18 H5 1_545 3.113(11) no
C18 H6 1_545 3.353(13) no
C18 H7 . 3.568(13) no
C18 H12 1_655 3.167(9) no
C18 H13 . 1.928(9) no
C18 H9 . 2.06(1) no
C18 H10 . 2.025(11) no
C19 H1 . 3.488(11) no
C19 H4 2_766 3.242(11) no
C19 H5 1_545 3.092(12) no
C19 H7 . 2.688(12) no
C19 H8 . 3.26(1) no
C19 H11 2_766 3.59(1) no
C19 H13 . 3.16(1) no
C19 H9 . 3.264(11) no
C19 H10 . 0.9500(4) no
H1 H1 2_656 3.272(16) no
H1 H2 . 2.30(1) no
H1 H2 2_656 2.609(11) no
H1 H4 1_545 2.721(12) no
H1 H5 1_545 2.708(12) no
H1 H8 . 2.790(11) no
H2 H3 . 2.331(12) no
H2 H4 1_545 2.824(12) no
H2 H8 2_656 2.693(11) no
H2 H12 2_656 2.806(9) no
H3 H11 . 3.268(11) no
H3 H12 2_656 2.702(11) no
H3 H13 4_454 2.720(11) no
H3 H9 4_454 3.348(12) no
H4 H5 . 2.293(11) no
H4 H5 2_776 3.076(12) no
H4 H8 2_666 3.336(11) no
H4 H10 2_766 2.685(11) no
H5 H6 . 2.345(12) no
H5 H10 1_565 3.437(12) no
H6 H7 . 2.313(12) no
H6 H12 3_656 3.462(11) no
H6 H13 1_565 3.48(1) no
H6 H9 1_565 2.994(11) no
H7 H12 3_656 3.241(9) no
H7 H9 3_656 2.578(11) no
H7 H10 . 2.680(12) no
H8 H11 2_666 2.21(1) no
H8 H12 . 2.471(9) no
H8 H10 1_455 3.44(1) no
H11 H13 4_454 2.618(8) no
H11 H9 4_454 3.255(9) no
H11 H10 2_766 2.73(1) no
H12 H13 1_455 2.224(8) no
H12 H9 . 3.446(9) no
H12 H10 1_455 3.51(1) no
H13 H9 . 2.30(1) no
H13 H10 . 3.46(1) no

loop_
_geom_torsion_atom_site_label_1
_geom_torsion_atom_site_label_2
_geom_torsion_atom_site_label_3
_geom_torsion_atom_site_label_4
_geom_torsion
_geom_torsion_publ_flag
C12 N1 C11 C4 -177.9(9) yes
C12 N1 C11 C10 0.5(2) yes
C11 N1 C12 C5 -179.7(9) yes
C11 N1 C12 C13 -0.3(2) yes
C10 C1 C2 C3 2.1(2) yes
C2 C1 C10 C9 179.5(1) yes
C2 C1 C10 C11 -0.9(2) yes
C1 C2 C3 C4 -1.1(2) yes
C2 C3 C4 O1 178.4(9) yes
C2 C3 C4 C11 -1.0(2) yes
O1 C4 C11 N1 1.1(1) yes
O1 C4 C11 C10 -177.4(8) yes
C3 C4 C11 N1 -179.4(1) yes
C3 C4 C11 C10 2.0(2) yes
C12 C5 C6 C7 -3.4(2) yes
C6 C5 C12 N1 -178.5(1) yes
C6 C5 C12 C13 2.1(2) yes
C5 C6 C7 C8 4.0(2) yes
C6 C7 C8 C13 -3.3(2) yes
C7 C8 C13 C9 -178.3(1) yes
C7 C8 C13 C12 2.0(2) yes
C13 C9 C10 C1 178.6(9) yes
C13 C9 C10 C11 -1.0(1) yes
C14 C9 C10 C1 -0.1(2) yes
C14 C9 C10 C11 -179.7(9) yes
C10 C9 C13 C8 -178.6(9) yes
C10 C9 C13 C12 1.2(1) yes
C14 C9 C13 C8 0.1(2) yes
C14 C9 C13 C12 179.8(9) yes
C10 C9 C14 C15 -69.5(1) yes
C10 C9 C14 C19 112.3(1) yes
C13 C9 C14 C15 111.8(1) yes
C13 C9 C14 C19 -66.4(1) yes
C1 C10 C11 N1 -179.4(1) yes
C1 C10 C11 C4 -1.1(2) yes
C9 C10 C11 N1 0.2(2) yes
C9 C10 C11 C4 178.6(9) yes
N1 C12 C13 C8 179.2(9) yes
N1 C12 C13 C9 -0.5(1) yes
C5 C12 C13 C8 -1.3(2) yes
C5 C12 C13 C9 178.9(9) yes
C9 C14 C15 C16 -178.5(9) yes
C19 C14 C15 C16 -0.3(2) yes
C9 C14 C19 C18 178.8(9) yes
C15 C14 C19 C18 0.6(2) yes
C14 C15 C16 O2 -179.2(9) yes
C14 C15 C16 C17 -0.5(2) yes
O2 C16 C17 C18 179.7(8) yes
C15 C16 C17 C18 0.9(2) yes
C16 C17 C18 O3 179.1(9) yes
C16 C17 C18 C19 -0.6(2) yes
O3 C18 C19 C14 -179.9(8) yes
C17 C18 C19 C14 -0.2(2) yes

loop_
_cod_related_entry_id
_cod_related_entry_database
_cod_related_entry_code
1 ChemSpider 30660536
